data_4303295
loop_
_publ_author_name
'Jason D. Dorweiler'
'Victor N. Nemykin'
'Amanda N. Ley'
'Robert D. Pike'
'Steven M. Berry'

_publ_contact_author_address
; 
 Department of Chemistry and Biochemistry
 University of Minnesota Duluth
 1039 University Drive
 Duluth, MN 55812, USA  
;
_publ_contact_author_email vnemykin@d.umn.edu
_publ_contact_author_fax '+1 218 7266729'
_publ_contact_author_name 'Victor Nemykin'
_publ_contact_author_phone '+1 218 7266729'
_publ_section_title
;
Structural and NMR Characterization of Sm(III), Eu(III), and Yb(III)
Complexes of an Amide Based Polydentate Ligand Exhibiting Paramagnetic
Chemical Exchange Saturation Transfer Abilities
;
_journal_name_full 'Inorganic Chemistry'
_journal_page_first 9365
_journal_page_last 9376
_journal_paper_doi 10.1021/ic901191a
_journal_volume 48
_journal_year 2009
_chemical_formula_moiety 'C34 H67 Eu1 N10 O16'
_chemical_formula_sum 'C34 H67 Eu N10 O16'
_chemical_formula_weight 1023.92
_space_group_IT_number 14
_symmetry_cell_setting monoclinic
_symmetry_space_group_name_Hall '-P 2yn'
_symmetry_space_group_name_H-M 'P 1 21/n 1'
_atom_sites_solution_hydrogens geom
_atom_sites_solution_primary direct
_cell_angle_alpha 90
_cell_angle_beta 98.12(3)
_cell_angle_gamma 90
_cell_formula_units_Z 4
_cell_length_a 13.010(3)
_cell_length_b 17.667(4)
_cell_length_c 20.897(4)
_cell_measurement_reflns_used 25
_cell_measurement_temperature 298
_cell_measurement_theta_max 18
_cell_measurement_theta_min 15
_cell_volume 4755.0(18)
_computing_cell_refinement 'Win AFC'
_computing_data_collection 'Rigaku AFC-7R'
_computing_data_reduction 'TeXsan 10.3b'
_computing_molecular_graphics 'CAMERON (Watkin et al., 1996)'
_computing_publication_material 'CRYSTALS (Betteridge et al., 2003)'
_computing_structure_refinement 'CRYSTALS (Betteridge et al., 2003)'
_computing_structure_solution 'SIR92 (Altomare et al., 1994)'
_diffrn_ambient_temperature 298
_diffrn_measured_fraction_theta_full 0.998
_diffrn_measured_fraction_theta_max 0.998
_diffrn_measurement_device 'Rigaku AFC-7R'
_diffrn_measurement_device_type 'Rigaku AFC-7R'
_diffrn_measurement_method \w/2\q
_diffrn_radiation_monochromator graphite
_diffrn_radiation_type 'Mo K\a'
_diffrn_radiation_wavelength 0.71073
_diffrn_reflns_av_R_equivalents 0.126
_diffrn_reflns_limit_h_max 16
_diffrn_reflns_limit_h_min -16
_diffrn_reflns_limit_k_max 22
_diffrn_reflns_limit_k_min -22
_diffrn_reflns_limit_l_max 0
_diffrn_reflns_limit_l_min -27
_diffrn_reflns_number 21859
_diffrn_reflns_theta_full 27.555
_diffrn_reflns_theta_max 27.555
_diffrn_reflns_theta_min 2.088
_diffrn_standards_decay_% 0.00
_diffrn_standards_interval_count 150
_diffrn_standards_number 3
_exptl_absorpt_coefficient_mu 1.392
_exptl_absorpt_correction_T_max 0.66
_exptl_absorpt_correction_T_min 0.51
_exptl_absorpt_correction_type psi-scan
_exptl_absorpt_process_details '(North et al., 1968)'
_exptl_crystal_colour yellow
_exptl_crystal_density_diffrn 1.430
_exptl_crystal_density_method 'not measured'
_exptl_crystal_description block
_exptl_crystal_F_000 2128
_exptl_crystal_size_max 0.50
_exptl_crystal_size_mid 0.50
_exptl_crystal_size_min 0.30
_refine_diff_density_max 4.08
_refine_diff_density_min -2.33
_refine_ls_extinction_coef 40(50)
_refine_ls_extinction_method 'Larson (1970), Equation 22'
_refine_ls_goodness_of_fit_ref 1.0143
_refine_ls_hydrogen_treatment noref
_refine_ls_matrix_type full
_refine_ls_number_parameters 578
_refine_ls_number_reflns 8044
_refine_ls_number_restraints 0
_refine_ls_R_factor_all 0.0702
_refine_ls_R_factor_gt 0.0558
_refine_ls_shift/su_max 0.001610
_refine_ls_structure_factor_coef Fsqd
_refine_ls_weighting_details
;
 Method= Modified Sheldrick 
 w=1/[\s^2^(F^2^) + ( 0.13P)^2^ + 0.00P] 
 ,where P=(max(Fo^2^,0) + 2Fc^2^)/3 
;
_refine_ls_weighting_scheme calc
_refine_ls_wR_factor_all 0.1554
_refine_ls_wR_factor_gt 0.1468
_refine_ls_wR_factor_ref 0.1461
_reflns_limit_h_max 16
_reflns_limit_h_min -16
_reflns_limit_k_max 22
_reflns_limit_k_min 0
_reflns_limit_l_max 27
_reflns_limit_l_min 0
_reflns_number_gt 8153
_reflns_number_total 10940
_reflns_threshold_expression I>2.0\s(I)
_oxford_diffrn_Wilson_B_factor 2.52
_oxford_diffrn_Wilson_scale 127.74
_oxford_refine_ls_r_factor_ref 0.0555
_oxford_refine_ls_scale 0.09212(4)
_oxford_reflns_number_all 10905
_oxford_reflns_threshold_expression_ref I>3.0\s(I)
_cod_data_source_file ic901191a_si_002_2.cif
_cod_data_source_block Eu(III)L
_cod_depositor_comments
;
The following automatic conversions were performed:
'_symmetry_cell_setting' value 'Monoclinic' changed to 'monoclinic'
according to '/home/saulius/struct/CIF-dictionaries/cif_core.dic'
dictionary named 'cif_core.dic' version 2.4.1 from 2010-06-29.

Automatic conversion script
Id: cif_fix_enum 1527 2010-12-29 10:47:43Z saulius 
;
_cod_original_cell_volume 4755.0(17)
_cod_original_sg_symbol_Hall '-P 2yn '
_cod_original_sg_symbol_H-M 'P 1 21/n 1 '
_cod_original_formula_sum 'C34 H67 Eu1 N10 O16'
_cod_database_code 4303295

loop_
_symmetry_equiv_pos_as_xyz
x,y,z
-x,-y,-z
-x+1/2,y+1/2,-z+1/2
x+1/2,-y+1/2,z+1/2

loop_
_atom_site_label
_atom_site_type_symbol
_atom_site_fract_x
_atom_site_fract_y
_atom_site_fract_z
_atom_site_U_iso_or_equiv
_atom_site_occupancy
_atom_site_adp_type
_atom_site_refinement_flags_posn
_atom_site_refinement_flags_adp
_atom_site_refinement_flags_occupancy
_atom_site_disorder_assembly
_atom_site_disorder_group
_oxford_atom_site_special_shape
_atom_site_attached_hydrogens
C2' C 0.6618(12) 0.8489(10) 0.8467(9) 0.0605 0.4130 Uani . . . . . . .
C2 C 0.6347(8) 0.8641(7) 0.7958(6) 0.0580 0.5870 Uani . . . . . . .
C3 C 0.7154(11) 0.7510(13) 0.8508(11) 0.0688 0.4580 Uani . . . . . . .
C3' C 0.7109(12) 0.7240(12) 0.8210(10) 0.0775 0.5420 Uani . . . . . . .
C5 C 0.5742(12) 0.6128(8) 0.9343(9) 0.0858 0.6000 Uani . . . . . . .
C5' C 0.5786(16) 0.5855(10) 0.9011(10) 0.0615 0.4000 Uani . . . . . . .
Eu1 Eu 0.452399(17) 0.735843(14) 0.822880(10) 0.0325 1.0000 Uani . . . . . . .
O6 O 0.5005(3) 0.6508(2) 0.74433(18) 0.0445 1.0000 Uani . . . . . . .
C14 C 0.4398(4) 0.6285(3) 0.6957(2) 0.0398 1.0000 Uani . . . . . . .
N5 N 0.4695(4) 0.5931(3) 0.6473(2) 0.0482 1.0000 Uani . . . . . . .
C25 C 0.5777(5) 0.5746(4) 0.6389(3) 0.0584 1.0000 Uani . . . . . . .
C26 C 0.5718(8) 0.5355(6) 0.5739(4) 0.0974 1.0000 Uani . . . . . . .
C27 C 0.6276(7) 0.5227(5) 0.6923(4) 0.0827 1.0000 Uani . . . . . . .
C28 C 0.6417(6) 0.6484(5) 0.6390(5) 0.0831 1.0000 Uani . . . . . . .
C13 C 0.3247(4) 0.6455(3) 0.6923(2) 0.0436 1.0000 Uani . . . . . . .
N2 N 0.3003(3) 0.6576(2) 0.75833(19) 0.0370 1.0000 Uani . . . . . . .
C15 C 0.2033(4) 0.7019(3) 0.7561(2) 0.0412 1.0000 Uani . . . . . . .
C16 C 0.2027(4) 0.7439(3) 0.8203(3) 0.0388 1.0000 Uani . . . . . . .
O7 O 0.2876(3) 0.7706(2) 0.84602(19) 0.0424 1.0000 Uani . . . . . . .
N6 N 0.1147(4) 0.7504(3) 0.8405(2) 0.0464 1.0000 Uani . . . . . . .
C21 C 0.0965(5) 0.7915(5) 0.9002(3) 0.0679 1.0000 Uani . . . . . . .
C22 C -0.0198(6) 0.7923(7) 0.9014(5) 0.1016 1.0000 Uani . . . . . . .
C23 C 0.1481(10) 0.7436(10) 0.9581(5) 0.1566 1.0000 Uani . . . . . . .
C24 C 0.1371(9) 0.8717(7) 0.8992(7) 0.1462 1.0000 Uani . . . . . . .
C8 C 0.2924(5) 0.5836(3) 0.7896(3) 0.0477 1.0000 Uani . . . . . . .
C7 C 0.3050(5) 0.5889(3) 0.8619(3) 0.0538 1.0000 Uani . . . . . . .
O3 O 0.4020(3) 0.6255(2) 0.8843(2) 0.0529 1.0000 Uani . . . . . . .
C6 C 0.4779(7) 0.5809(5) 0.9220(4) 0.0877 1.0000 Uani . . . . . . .
O2 O 0.5997(3) 0.6587(3) 0.8806(2) 0.0613 1.0000 Uani . . . . . . .
C4 C 0.7005(7) 0.6771(6) 0.8711(7) 0.1134 1.0000 Uani . . . . . . .
O1 O 0.6296(3) 0.7808(3) 0.8101(2) 0.0589 1.0000 Uani . . . . . . .
C1 C 0.5813(5) 0.9065(4) 0.8327(4) 0.0646 1.0000 Uani . . . . . . .
N1 N 0.4724(3) 0.8851(3) 0.8345(2) 0.0411 1.0000 Uani . . . . . . .
C11 C 0.4048(5) 0.9206(3) 0.7798(3) 0.0462 1.0000 Uani . . . . . . .
C12 C 0.4098(4) 0.8751(3) 0.7194(2) 0.0411 1.0000 Uani . . . . . . .
O5 O 0.4089(3) 0.8044(2) 0.72365(17) 0.0450 1.0000 Uani . . . . . . .
N4 N 0.4116(4) 0.9125(3) 0.6656(2) 0.0492 1.0000 Uani . . . . . . .
C17 C 0.4081(6) 0.8820(4) 0.5992(3) 0.0589 1.0000 Uani . . . . . . .
C18 C 0.4185(12) 0.9466(6) 0.5560(4) 0.1311 1.0000 Uani . . . . . . .
C19 C 0.3047(9) 0.8445(7) 0.5792(4) 0.1153 1.0000 Uani . . . . . . .
C20 C 0.4935(10) 0.8259(8) 0.5973(5) 0.1297 1.0000 Uani . . . . . . .
C9 C 0.4377(5) 0.9084(3) 0.8955(3) 0.0522 1.0000 Uani . . . . . . .
C10 C 0.4652(4) 0.8476(3) 0.9470(2) 0.0447 1.0000 Uani . . . . . . .
O4 O 0.4905(3) 0.7833(2) 0.93047(17) 0.0457 1.0000 Uani . . . . . . .
N3 N 0.4559(4) 0.8676(3) 1.0057(2) 0.0478 1.0000 Uani . . . . . . .
C29 C 0.4781(4) 0.8198(3) 1.0647(2) 0.0458 1.0000 Uani . . . . . . .
C30 C 0.3992(6) 0.7560(4) 1.0616(4) 0.0680 1.0000 Uani . . . . . . .
C31 C 0.4673(7) 0.8707(4) 1.1221(3) 0.0733 1.0000 Uani . . . . . . .
C32 C 0.5883(5) 0.7891(5) 1.0704(3) 0.0660 1.0000 Uani . . . . . . .
O48 O 0.4675(6) 0.3309(4) 0.7954(4) 0.1256 1.0000 Uani . . . . . . .
N59 N 0.4162(6) 0.3889(4) 0.7979(4) 0.0819 1.0000 Uani . . . . . . .
O50 O 0.3261(5) 0.3889(5) 0.7877(5) 0.1292 1.0000 Uani . . . . . . .
O51 O 0.4649(7) 0.4421(6) 0.8050(9) 0.2642 1.0000 Uani . . . . . . .
O53 O 0.0444(4) 0.5721(3) 0.8117(3) 0.0835 1.0000 Uani . . . . . . .
N54 N -0.0487(4) 0.5889(3) 0.8021(3) 0.0660 1.0000 Uani . . . . . . .
O55 O -0.0731(4) 0.6551(3) 0.7934(3) 0.0909 1.0000 Uani . . . . . . .
O56 O -0.1126(5) 0.5377(5) 0.7976(6) 0.1514 1.0000 Uani . . . . . . .
N57 N 0.7669(5) 0.4528(3) 0.4823(3) 0.0665 1.0000 Uani . . . . . . .
O58 O 0.7189(7) 0.4022(5) 0.5029(6) 0.1611 1.0000 Uani . . . . . . .
O59 O 0.8362(5) 0.4847(4) 0.5172(3) 0.0959 1.0000 Uani . . . . . . .
O60 O 0.7459(8) 0.4710(4) 0.4267(3) 0.1354 1.0000 Uani . . . . . . .
C61 C 0.7167(9) 0.4256(7) 0.9189(7) 0.1067 1.0000 Uani . . . . . . .
N62 N 0.7168(13) 0.4336(8) 0.9699(7) 0.1673 1.0000 Uani . . . . . . .
C63 C 0.7144(9) 0.4107(9) 0.8510(8) 0.1396 1.0000 Uani . . . . . . .
H662 H 0.6407 0.5234 0.5655 0.1499 1.0000 Uiso . . . . . . .
H661 H 0.5384 0.5694 0.5413 0.1502 1.0000 Uiso . . . . . . .
H663 H 0.5315 0.4898 0.5761 0.1501 1.0000 Uiso . . . . . . .
H71 H 0.6940 0.5050 0.6841 0.1270 1.0000 Uiso . . . . . . .
H73 H 0.6358 0.5495 0.7328 0.1269 1.0000 Uiso . . . . . . .
H72 H 0.5824 0.4800 0.6953 0.1270 1.0000 Uiso . . . . . . .
H81 H 0.7100 0.6377 0.6279 0.1248 1.0000 Uiso . . . . . . .
H83 H 0.6479 0.6705 0.6813 0.1251 1.0000 Uiso . . . . . . .
H82 H 0.6067 0.6823 0.6081 0.1253 1.0000 Uiso . . . . . . .
H91 H 0.3012 0.6855 0.6622 0.0643 1.0000 Uiso . . . . . . .
H92 H 0.2971 0.5956 0.6903 0.0645 1.0000 Uiso . . . . . . .
H112 H 0.1996 0.7393 0.7218 0.0491 1.0000 Uiso . . . . . . .
H111 H 0.1439 0.6684 0.7497 0.0493 1.0000 Uiso . . . . . . .
H161 H -0.0350 0.8227 0.9368 0.1579 1.0000 Uiso . . . . . . .
H163 H -0.0538 0.8120 0.8613 0.1580 1.0000 Uiso . . . . . . .
H162 H -0.0431 0.7409 0.9072 0.1579 1.0000 Uiso . . . . . . .
H171 H 0.1302 0.7680 0.9966 0.2097 1.0000 Uiso . . . . . . .
H172 H 0.2214 0.7431 0.9567 0.2100 1.0000 Uiso . . . . . . .
H173 H 0.1189 0.6924 0.9539 0.2100 1.0000 Uiso . . . . . . .
H181 H 0.1127 0.9000 0.9335 0.2139 1.0000 Uiso . . . . . . .
H182 H 0.2107 0.8712 0.9050 0.2140 1.0000 Uiso . . . . . . .
H183 H 0.1104 0.8947 0.8582 0.2140 1.0000 Uiso . . . . . . .
H191 H 0.3342 0.5447 0.7738 0.0710 1.0000 Uiso . . . . . . .
H192 H 0.2173 0.5817 0.7779 0.0712 1.0000 Uiso . . . . . . .
H201 H 0.2468 0.6122 0.8782 0.0798 1.0000 Uiso . . . . . . .
H202 H 0.3287 0.5396 0.8769 0.0802 1.0000 Uiso . . . . . . .
H321 H 0.4270 0.9725 0.7732 0.0551 1.0000 Uiso . . . . . . .
H322 H 0.3338 0.9210 0.7901 0.0549 1.0000 Uiso . . . . . . .
H371 H 0.4150 0.9283 0.5126 0.1969 1.0000 Uiso . . . . . . .
H373 H 0.4844 0.9703 0.5680 0.1970 1.0000 Uiso . . . . . . .
H372 H 0.3633 0.9825 0.5584 0.1970 1.0000 Uiso . . . . . . .
H381 H 0.2906 0.8419 0.5332 0.1640 1.0000 Uiso . . . . . . .
H383 H 0.2533 0.8728 0.5968 0.1643 1.0000 Uiso . . . . . . .
H382 H 0.3084 0.7934 0.5962 0.1641 1.0000 Uiso . . . . . . .
H391 H 0.4808 0.8002 0.5568 0.1860 1.0000 Uiso . . . . . . .
H392 H 0.5582 0.8528 0.6008 0.1860 1.0000 Uiso . . . . . . .
H393 H 0.4933 0.7910 0.6321 0.1861 1.0000 Uiso . . . . . . .
H401 H 0.4685 0.9561 0.9093 0.0634 1.0000 Uiso . . . . . . .
H402 H 0.3622 0.9140 0.8872 0.0630 1.0000 Uiso . . . . . . .
H452 H 0.4103 0.7271 1.1007 0.1001 1.0000 Uiso . . . . . . .
H451 H 0.3289 0.7750 1.0568 0.1000 1.0000 Uiso . . . . . . .
H453 H 0.4056 0.7225 1.0260 0.0999 1.0000 Uiso . . . . . . .
H461 H 0.4798 0.8416 1.1617 0.1119 1.0000 Uiso . . . . . . .
H463 H 0.5172 0.9109 1.1236 0.1120 1.0000 Uiso . . . . . . .
H462 H 0.3982 0.8912 1.1170 0.1119 1.0000 Uiso . . . . . . .
H471 H 0.6051 0.7651 1.1119 0.0948 1.0000 Uiso . . . . . . .
H473 H 0.6352 0.8307 1.0679 0.0953 1.0000 Uiso . . . . . . .
H472 H 0.5943 0.7535 1.0360 0.0949 1.0000 Uiso . . . . . . .
H221 H 0.4536 0.5687 0.9618 0.1034 1.0000 Uiso . . . . . . .
H222 H 0.4851 0.5348 0.8989 0.1034 1.0000 Uiso . . . . . . .
H51 H 0.5737 0.6448 0.9708 0.0941 0.6000 Uiso . . . . . . .
H52 H 0.6249 0.5744 0.9440 0.0941 0.6000 Uiso . . . . . . .
H61 H 0.6295 0.5721 0.9369 0.0702 0.4000 Uiso . . . . . . .
H62 H 0.5817 0.5508 0.8670 0.0702 0.4000 Uiso . . . . . . .
H251 H 0.7460 0.6657 0.9098 0.1431 1.0000 Uiso . . . . . . .
H252 H 0.7174 0.6439 0.8376 0.1431 1.0000 Uiso . . . . . . .
H31 H 0.7267 0.7810 0.8890 0.0957 0.4580 Uiso . . . . . . .
H32 H 0.7747 0.7525 0.8296 0.0957 0.4580 Uiso . . . . . . .
H41 H 0.7761 0.7489 0.8319 0.0957 0.5420 Uiso . . . . . . .
H42 H 0.7113 0.6951 0.7832 0.0957 0.5420 Uiso . . . . . . .
H11 H 0.6698 0.8380 0.8920 0.0869 0.4130 Uiso . . . . . . .
H12 H 0.7250 0.8673 0.8358 0.0869 0.4130 Uiso . . . . . . .
H21 H 0.7048 0.8798 0.8033 0.0731 0.5870 Uiso . . . . . . .
H22 H 0.6066 0.8729 0.7521 0.0731 0.5870 Uiso . . . . . . .
H301 H 0.6167 0.9040 0.8759 0.0773 1.0000 Uiso . . . . . . .
H302 H 0.5820 0.9573 0.8178 0.0773 1.0000 Uiso . . . . . . .
H631 H 0.7426 0.4499 0.8274 0.1587 1.0000 Uiso . . . . . . .
H632 H 0.7534 0.3641 0.8428 0.1587 1.0000 Uiso . . . . . . .
H633 H 0.6441 0.4006 0.8285 0.1587 1.0000 Uiso . . . . . . .
H4 H 0.4328 0.9168 1.0134 0.0500 1.0000 Uiso . . . . . . .
H7 H 0.0567 0.7200 0.8350 0.0500 1.0000 Uiso . . . . . . .
H10 H 0.4188 0.9621 0.6682 0.0500 1.0000 Uiso . . . . . . .
H29 H 0.4203 0.5705 0.6135 0.0500 1.0000 Uiso . . . . . . .

loop_
_atom_site_aniso_label
_atom_site_aniso_U_11
_atom_site_aniso_U_22
_atom_site_aniso_U_33
_atom_site_aniso_U_23
_atom_site_aniso_U_13
_atom_site_aniso_U_12
C2' 0.043(8) 0.066(10) 0.068(10) -0.006(8) -0.009(7) -0.008(7)
C2 0.048(6) 0.063(7) 0.061(7) 0.001(5) 0.001(5) -0.023(5)
C3 0.027(6) 0.102(15) 0.072(12) -0.017(10) -0.011(7) 0.007(7)
C3' 0.039(7) 0.112(15) 0.080(11) -0.034(10) 0.000(7) 0.014(7)
C5 0.079(9) 0.059(9) 0.101(12) 0.010(8) -0.046(9) 0.007(7)
C5' 0.069(11) 0.041(9) 0.067(12) -0.009(8) -0.019(9) 0.012(8)
Eu1 0.03119(15) 0.03347(16) 0.02947(15) -0.00302(9) -0.00758(9) -0.00055(9)
O6 0.0350(18) 0.054(2) 0.0413(19) -0.0140(16) -0.0061(15) 0.0014(15)
C14 0.040(3) 0.042(3) 0.036(2) -0.008(2) -0.003(2) -0.001(2)
N5 0.045(3) 0.055(3) 0.042(2) -0.012(2) 0.000(2) 0.003(2)
C25 0.057(4) 0.064(4) 0.056(4) -0.011(3) 0.016(3) 0.010(3)
C26 0.108(7) 0.115(7) 0.075(5) -0.036(5) 0.033(5) 0.018(6)
C27 0.076(5) 0.078(5) 0.093(6) 0.003(4) 0.007(4) 0.028(4)
C28 0.066(5) 0.085(6) 0.102(6) -0.002(5) 0.028(5) -0.005(4)
C13 0.045(3) 0.051(3) 0.032(2) -0.012(2) -0.006(2) 0.002(2)
N2 0.040(2) 0.038(2) 0.031(2) -0.0051(16) -0.0010(16) 0.0012(17)
C15 0.033(2) 0.050(3) 0.037(2) -0.008(2) -0.0074(19) 0.003(2)
C16 0.036(2) 0.039(3) 0.039(3) -0.006(2) -0.004(2) 0.0030(19)
O7 0.0358(18) 0.045(2) 0.044(2) -0.0074(15) -0.0024(15) -0.0031(14)
N6 0.035(2) 0.057(3) 0.044(3) -0.013(2) -0.0032(19) -0.0014(19)
C21 0.043(3) 0.098(5) 0.064(4) -0.038(4) 0.013(3) -0.007(3)
C22 0.050(4) 0.143(8) 0.115(7) -0.058(7) 0.021(4) 0.001(5)
C23 0.107(9) 0.31(2) 0.049(5) -0.012(8) -0.002(5) 0.066(10)
C24 0.117(9) 0.130(9) 0.212(14) -0.116(10) 0.090(9) -0.045(7)
C8 0.051(3) 0.036(3) 0.053(3) -0.005(2) -0.002(2) -0.002(2)
C7 0.060(4) 0.040(3) 0.059(4) 0.010(3) 0.001(3) -0.006(3)
O3 0.058(2) 0.041(2) 0.053(2) 0.0090(17) -0.0146(19) -0.0012(17)
C6 0.095(6) 0.083(6) 0.077(5) 0.035(4) -0.014(5) 0.019(5)
O2 0.052(2) 0.068(3) 0.057(3) -0.002(2) -0.016(2) 0.012(2)
C4 0.050(5) 0.102(8) 0.183(12) 0.033(8) -0.002(6) 0.026(5)
O1 0.0334(19) 0.062(3) 0.078(3) -0.012(2) -0.0026(19) -0.0065(18)
C1 0.050(3) 0.048(3) 0.090(5) 0.001(3) -0.008(3) -0.014(3)
N1 0.045(2) 0.042(2) 0.032(2) -0.0006(17) -0.0089(17) -0.0035(18)
C11 0.058(3) 0.039(3) 0.038(3) 0.002(2) -0.008(2) 0.003(2)
C12 0.042(3) 0.045(3) 0.033(2) 0.003(2) -0.009(2) -0.002(2)
O5 0.059(2) 0.040(2) 0.0316(17) 0.0017(14) -0.0079(16) -0.0046(16)
N4 0.063(3) 0.043(3) 0.038(2) 0.0074(19) -0.002(2) -0.001(2)
C17 0.080(4) 0.059(4) 0.036(3) 0.005(3) 0.002(3) -0.002(3)
C18 0.253(16) 0.094(7) 0.047(4) 0.005(4) 0.024(7) -0.033(8)
C19 0.123(8) 0.156(10) 0.059(5) -0.004(6) -0.017(5) -0.055(8)
C20 0.161(11) 0.165(12) 0.062(5) -0.015(6) 0.014(6) 0.079(9)
C9 0.079(4) 0.038(3) 0.037(3) -0.003(2) -0.003(3) 0.000(3)
C10 0.055(3) 0.041(3) 0.032(2) -0.004(2) -0.013(2) -0.005(2)
O4 0.064(2) 0.0372(19) 0.0310(17) -0.0025(14) -0.0115(16) 0.0026(17)
N3 0.068(3) 0.038(2) 0.033(2) -0.0027(18) -0.006(2) -0.001(2)
C29 0.052(3) 0.050(3) 0.031(2) -0.001(2) -0.009(2) -0.001(2)
C30 0.073(5) 0.068(4) 0.057(4) 0.013(3) -0.011(3) -0.018(3)
C31 0.106(6) 0.072(5) 0.040(3) -0.009(3) 0.000(3) 0.005(4)
C32 0.058(4) 0.085(5) 0.049(3) 0.004(3) -0.014(3) 0.002(4)
O48 0.121(6) 0.093(5) 0.145(6) -0.015(5) -0.044(5) 0.013(4)
N59 0.069(4) 0.049(4) 0.120(6) -0.005(4) -0.011(4) -0.006(3)
O50 0.063(4) 0.121(6) 0.194(9) -0.008(6) -0.012(5) -0.011(4)
O51 0.089(6) 0.100(7) 0.58(3) -0.099(11) -0.046(10) 0.008(5)
O53 0.059(3) 0.057(3) 0.134(5) -0.007(3) 0.010(3) -0.001(2)
N54 0.055(3) 0.057(4) 0.085(4) -0.011(3) 0.007(3) -0.004(3)
O55 0.077(4) 0.063(3) 0.126(5) -0.014(3) -0.008(3) 0.015(3)
O56 0.068(4) 0.106(6) 0.277(12) 0.008(7) 0.011(6) -0.030(4)
N57 0.063(4) 0.052(3) 0.077(4) -0.014(3) -0.011(3) 0.011(3)
O58 0.141(8) 0.108(6) 0.253(12) -0.034(7) 0.094(8) -0.042(5)
O59 0.109(5) 0.088(4) 0.076(4) 0.002(3) -0.038(3) -0.012(3)
O60 0.205(9) 0.087(4) 0.087(5) -0.011(4) -0.073(5) 0.014(5)
C61 0.100(8) 0.097(8) 0.115(9) 0.029(8) -0.011(7) -0.005(6)
N62 0.228(15) 0.136(10) 0.130(10) 0.018(9) -0.002(10) -0.031(10)
C63 0.084(7) 0.186(14) 0.144(11) 0.053(10) 0.001(7) -0.011(8)

loop_
_atom_type_symbol
_atom_type_scat_dispersion_real
_atom_type_scat_dispersion_imag
_atom_type_scat_Cromer_Mann_a1
_atom_type_scat_Cromer_Mann_b1
_atom_type_scat_Cromer_Mann_a2
_atom_type_scat_Cromer_Mann_b2
_atom_type_scat_Cromer_Mann_a3
_atom_type_scat_Cromer_Mann_b3
_atom_type_scat_Cromer_Mann_a4
_atom_type_scat_Cromer_Mann_b4
_atom_type_scat_Cromer_Mann_c
_atom_type_scat_source
C 0.0033 0.0016 2.3100 20.8439 1.0200 10.2075 1.5886 0.5687 0.8650 51.6512 0.2156 'International Tables Vol C 4.2.6.8 and 6.1.1.4'
H 0.0000 0.0000 0.4930 10.5109 0.3229 26.1257 0.1402 3.1424 0.0408 57.7998 0.0030 'International Tables Vol C 4.2.6.8 and 6.1.1.4'
N 0.0061 0.0033 12.2126 0.0057 3.1322 9.8933 2.0125 28.9975 1.1663 0.5826 -11.5290 'International Tables Vol C 4.2.6.8 and 6.1.1.4'
O 0.0106 0.0060 3.0485 13.2771 2.2868 5.7011 1.5463 0.3239 0.8670 32.9089 0.2508 'International Tables Vol C 4.2.6.8 and 6.1.1.4'
Eu -0.1578 3.6682 24.6274 2.3879 19.0886 0.1942 13.7603 13.7546 2.9227 123.1740 2.5745 'International Tables Vol C 4.2.6.8 and 6.1.1.4'

loop_
_geom_angle_atom_site_label_1
_geom_angle_site_symmetry_1
_geom_angle_atom_site_label_2
_geom_angle_site_symmetry_2
_geom_angle_atom_site_label_3
_geom_angle_site_symmetry_3
_geom_angle
_geom_angle_publ_flag
C2 . C2' . O1 . 70.5(11) yes
C2 . C2' . C1 . 61.0(11) yes
O1 . C2' . C1 . 109.0(10) yes
C2 . C2' . H11 . 167.3 no
O1 . C2' . H11 . 109.7 no
C1 . C2' . H11 . 108.2 no
C2 . C2' . H12 . 81.6 no
O1 . C2' . H12 . 110.8 no
C1 . C2' . H12 . 109.7 no
H11 . C2' . H12 . 109.4 no
C2 . C2' . H21 . 46.6 no
O1 . C2' . H21 . 96.1 no
C1 . C2' . H21 . 86.1 no
H11 . C2' . H21 . 143.6 no
C2 . C2' . C6 . 112.5(10) yes
O1 . C2' . C6 . 49.4(7) yes
C1 . C2' . C6 . 108.7(7) yes
H11 . C2' . C6 . 63.0 no
H12 . C2' . C6 . 141.1 no
H21 . C2' . C6 . 144.9 no
C2' . C2 . O1 . 65.7(11) yes
C2' . C2 . C1 . 72.8(12) yes
O1 . C2 . C1 . 113.1(8) yes
C2' . C2 . H21 . 75.1 no
O1 . C2 . H21 . 108.9 no
C1 . C2 . H21 . 107.9 no
C2' . C2 . H22 . 174.1 no
O1 . C2 . H22 . 109.3 no
C1 . C2 . H22 . 107.6 no
H21 . C2 . H22 . 110.1 no
C3' . C3 . C4 . 71(3) yes
C3' . C3 . O1 . 78(2) yes
C4 . C3 . O1 . 113.7(13) yes
C3' . C3 . H31 . 174.2 no
C4 . C3 . H31 . 106.1 no
O1 . C3 . H31 . 108.3 no
C3' . C3 . H32 . 67.4 no
C4 . C3 . H32 . 109.1 no
O1 . C3 . H32 . 109.8 no
H31 . C3 . H32 . 109.8 no
C3' . C3 . H41 . 67.1 no
C4 . C3 . H41 . 104.7 no
O1 . C3 . H41 . 114.1 no
H31 . C3 . H41 . 109.7 no
C3' . C3 . C6 . 83(2) yes
O1 . C3 . C6 . 85.9(8) yes
H31 . C3 . C6 . 97.0 no
H32 . C3 . C6 . 141.7 no
H41 . C3 . C6 . 138.0 no
C3 . C3' . C4 . 76(3) yes
C3 . C3' . O1 . 70.9(20) yes
C4 . C3' . O1 . 113.1(12) yes
C3 . C3' . H32 . 64.4 no
C4 . C3' . H32 . 110.6 no
O1 . C3' . H32 . 104.9 no
C3 . C3' . H41 . 64.1 no
C4 . C3' . H41 . 106.2 no
O1 . C3' . H41 . 108.8 no
C3 . C3' . H42 . 173.2 no
C4 . C3' . H42 . 109.2 no
O1 . C3' . H42 . 109.5 no
H32 . C3' . H42 . 109.4 no
H41 . C3' . H42 . 109.9 no
C5' . C5 . C6 . 77.2(19) yes
C5' . C5 . O2 . 69(2) yes
C6 . C5 . O2 . 112.8(10) yes
C5' . C5 . H51 . 176.1 no
C6 . C5 . H51 . 106.6 no
O2 . C5 . H51 . 108.3 no
C5' . C5 . H52 . 69.2 no
C6 . C5 . H52 . 109.7 no
O2 . C5 . H52 . 109.7 no
H51 . C5 . H52 . 109.7 no
C5' . C5 . H61 . 60.9 no
C6 . C5 . H61 . 110.0 no
O2 . C5 . H61 . 101.5 no
H51 . C5 . H61 . 117.7 no
C5 . C5' . C6 . 67(2) yes
C5 . C5' . O2 . 76.4(19) yes
C6 . C5' . O2 . 111.7(12) yes
C5 . C5' . H52 . 59.7 no
C6 . C5' . H52 . 99.8 no
O2 . C5' . H52 . 109.1 no
C5 . C5' . H61 . 67.8 no
C6 . C5' . H61 . 107.9 no
O2 . C5' . H61 . 108.9 no
C5 . C5' . H62 . 173.9 no
C6 . C5' . H62 . 109.2 no
O2 . C5' . H62 . 109.8 no
H52 . C5' . H62 . 117.0 no
H61 . C5' . H62 . 109.4 no
O6 . Eu1 . N2 . 64.18(13) yes
O6 . Eu1 . O7 . 130.26(12) yes
O6 . Eu1 . O3 . 88.54(15) yes
O6 . Eu1 . O2 . 74.43(14) yes
O6 . Eu1 . O1 . 77.85(14) yes
O6 . Eu1 . N1 . 131.25(14) yes
O6 . Eu1 . O5 . 77.00(13) yes
O6 . Eu1 . O4 . 146.56(13) yes
N2 . Eu1 . O7 . 66.37(13) yes
N2 . Eu1 . O3 . 67.39(13) yes
O7 . Eu1 . O3 . 77.44(14) yes
N2 . Eu1 . O2 . 115.41(15) yes
O7 . Eu1 . O2 . 134.38(15) yes
N2 . Eu1 . O1 . 139.09(14) yes
O7 . Eu1 . O1 . 145.71(15) yes
N2 . Eu1 . N1 . 128.78(13) yes
O7 . Eu1 . N1 . 78.58(13) yes
N2 . Eu1 . O5 . 75.69(13) yes
O7 . Eu1 . O5 . 86.27(14) yes
N2 . Eu1 . O4 . 135.31(14) yes
O7 . Eu1 . O4 . 77.77(14) yes
O3 . Eu1 . O2 . 64.15(15) yes
O3 . Eu1 . O1 . 128.67(15) yes
O2 . Eu1 . O1 . 64.52(17) yes
O3 . Eu1 . N1 . 139.89(14) yes
O2 . Eu1 . N1 . 115.81(14) yes
O1 . Eu1 . N1 . 67.20(15) yes
O3 . Eu1 . O5 . 143.03(13) yes
O2 . Eu1 . O5 . 139.35(15) yes
O1 . Eu1 . O5 . 81.69(15) yes
O3 . Eu1 . O4 . 79.84(14) yes
O2 . Eu1 . O4 . 72.27(14) yes
O1 . Eu1 . O4 . 85.17(16) yes
N1 . Eu1 . O5 . 65.54(12) yes
N1 . Eu1 . O4 . 63.92(13) yes
O5 . Eu1 . O4 . 129.00(13) yes
Eu1 . O6 . C14 . 124.1(3) yes
O6 . C14 . N5 . 124.1(5) yes
Eu1 . C14 . N5 . 159.3(4) yes
O6 . C14 . C13 . 118.5(4) yes
N5 . C14 . C13 . 117.4(4) yes
C14 . N5 . C25 . 126.3(5) yes
C14 . N5 . H29 . 121.9 no
C25 . N5 . H29 . 111.5 no
N5 . C25 . C26 . 106.1(6) yes
N5 . C25 . C27 . 111.3(6) yes
C26 . C25 . C27 . 110.2(7) yes
N5 . C25 . C28 . 109.6(6) yes
C26 . C25 . C28 . 110.1(7) yes
C27 . C25 . C28 . 109.5(7) yes
C25 . C26 . H662 . 109.5 no
C25 . C26 . H661 . 108.1 no
H662 . C26 . H661 . 110.3 no
C25 . C26 . H663 . 107.3 no
H662 . C26 . H663 . 110.4 no
H661 . C26 . H663 . 111.1 no
C25 . C27 . H71 . 111.6 no
C25 . C27 . H73 . 109.4 no
H71 . C27 . H73 . 109.2 no
C25 . C27 . H72 . 108.6 no
H71 . C27 . H72 . 109.3 no
H73 . C27 . H72 . 108.6 no
C25 . C28 . H81 . 110.4 no
C25 . C28 . H83 . 108.6 no
H81 . C28 . H83 . 109.8 no
C25 . C28 . H82 . 109.0 no
H81 . C28 . H82 . 109.2 no
H83 . C28 . H82 . 109.8 no
C14 . C13 . N2 . 109.0(4) yes
C14 . C13 . H91 . 113.3 no
N2 . C13 . H91 . 114.3 no
C14 . C13 . H92 . 100.5 no
N2 . C13 . H92 . 92.5 no
H91 . C13 . H92 . 124.6 no
C13 . N2 . Eu1 . 108.1(3) yes
C13 . N2 . C15 . 110.1(4) yes
Eu1 . N2 . C15 . 108.4(3) yes
C13 . N2 . C8 . 109.0(4) yes
Eu1 . N2 . C8 . 109.5(3) yes
C15 . N2 . C8 . 111.7(4) yes
N2 . C15 . C16 . 109.7(4) yes
N2 . C15 . H112 . 109.6 no
C16 . C15 . H112 . 108.1 no
N2 . C15 . H111 . 110.0 no
C16 . C15 . H111 . 108.4 no
H112 . C15 . H111 . 111.0 no
C15 . C16 . O7 . 116.5(5) yes
C15 . C16 . N6 . 116.5(5) yes
O7 . C16 . N6 . 126.9(5) yes
C16 . O7 . Eu1 . 126.1(3) yes
C16 . N6 . C21 . 125.0(5) yes
C16 . N6 . H7 . 131.4 no
C21 . N6 . H7 . 99.5 no
N6 . C21 . C22 . 107.1(5) yes
N6 . C21 . C23 . 106.5(7) yes
C22 . C21 . C23 . 108.4(9) yes
N6 . C21 . C24 . 110.4(7) yes
C22 . C21 . C24 . 110.1(8) yes
C23 . C21 . C24 . 114.1(10) yes
C21 . C22 . H161 . 109.4 no
C21 . C22 . H163 . 109.1 no
H161 . C22 . H163 . 110.6 no
C21 . C22 . H162 . 108.9 no
H161 . C22 . H162 . 109.2 no
H163 . C22 . H162 . 109.7 no
C21 . C23 . H171 . 106.0 no
C21 . C23 . H172 . 107.7 no
H171 . C23 . H172 . 112.8 no
C21 . C23 . H173 . 108.3 no
H171 . C23 . H173 . 110.5 no
H172 . C23 . H173 . 111.3 no
C21 . C24 . H181 . 109.0 no
C21 . C24 . H182 . 109.8 no
H181 . C24 . H182 . 110.1 no
C21 . C24 . H183 . 108.9 no
H181 . C24 . H183 . 108.9 no
H182 . C24 . H183 . 110.3 no
N2 . C8 . C7 . 112.8(4) yes
N2 . C8 . H191 . 113.8 no
C7 . C8 . H191 . 113.7 no
N2 . C8 . H192 . 92.9 no
C7 . C8 . H192 . 102.6 no
H191 . C8 . H192 . 119.0 no
C8 . C7 . O3 . 108.8(5) yes
C8 . C7 . H201 . 113.7 no
O3 . C7 . H201 . 113.0 no
C8 . C7 . H202 . 104.8 no
O3 . C7 . H202 . 94.3 no
H201 . C7 . H202 . 120.2 no
C7 . O3 . Eu1 . 118.1(3) yes
C7 . O3 . C6 . 116.3(5) yes
Eu1 . O3 . C6 . 120.9(5) yes
C5' . C6 . O3 . 113.2(10) yes
O3 . C6 . C5 . 115.2(8) yes
C5' . C6 . H221 . 134.8 no
O3 . C6 . H221 . 108.6 no
C5 . C6 . H221 . 109.7 no
C5' . C6 . H222 . 74.8 no
O3 . C6 . H222 . 107.7 no
C5 . C6 . H222 . 107.1 no
H221 . C6 . H222 . 108.4 no
O3 . C6 . C2' . 70.5(4) yes
H221 . C6 . C2' . 129.7 no
O3 . C6 . C3 . 84.6(5) yes
H221 . C6 . C3 . 137.1 no
H222 . C6 . C2' . 119.9 no
H222 . C6 . C3 . 105.6 no
C5 . O2 . Eu1 . 115.4(7) yes
C5' . O2 . Eu1 . 118.5(8) yes
C5 . O2 . C4 . 124.1(8) yes
C5' . O2 . C4 . 119.2(10) yes
Eu1 . O2 . C4 . 118.3(5) yes
C3 . C4 . O2 . 115.8(9) yes
O2 . C4 . C3' . 116.9(9) yes
C3 . C4 . H251 . 111.1 no
O2 . C4 . H251 . 108.2 no
C3' . C4 . H251 . 131.8 no
C3 . C4 . H252 . 107.1 no
O2 . C4 . H252 . 106.2 no
C3' . C4 . H252 . 75.8 no
H251 . C4 . H252 . 108.0 no
C2 . O1 . C3' . 130.9(10) yes
C2' . O1 . C3' . 109.8(10) yes
C2 . O1 . C3 . 115.6(10) yes
C2' . O1 . C3 . 81.2(11) yes
C2 . O1 . Eu1 . 113.7(5) yes
C2' . O1 . Eu1 . 114.3(7) yes
C3' . O1 . Eu1 . 115.3(9) yes
C3 . O1 . Eu1 . 119.0(9) yes
C2' . C1 . C2 . 46.3(8) yes
C2' . C1 . N1 . 118.8(8) yes
C2 . C1 . N1 . 116.8(7) yes
C2' . C1 . H301 . 62.7 no
C2 . C1 . H301 . 107.3 no
N1 . C1 . H301 . 107.5 no
C2' . C1 . H302 . 133.2 no
C2 . C1 . H302 . 108.1 no
N1 . C1 . H302 . 107.7 no
H301 . C1 . H302 . 109.0 no
C1 . N1 . Eu1 . 109.6(4) yes
C1 . N1 . C11 . 109.9(5) yes
Eu1 . N1 . C11 . 108.1(3) yes
C1 . N1 . C9 . 111.4(5) yes
Eu1 . N1 . C9 . 108.6(3) yes
C11 . N1 . C9 . 109.3(4) yes
N1 . C11 . C12 . 109.3(4) yes
N1 . C11 . H321 . 110.5 no
C12 . C11 . H321 . 109.6 no
N1 . C11 . H322 . 108.0 no
C12 . C11 . H322 . 110.0 no
H321 . C11 . H322 . 109.4 no
C11 . C12 . O5 . 118.1(5) yes
C11 . C12 . N4 . 117.3(5) yes
O5 . C12 . N4 . 124.5(5) yes
C12 . O5 . Eu1 . 124.2(3) yes
C12 . N4 . C17 . 128.3(5) yes
C12 . N4 . H10 . 117.6 no
C17 . N4 . H10 . 114.1 no
N4 . C17 . C18 . 107.4(6) yes
N4 . C17 . C19 . 109.2(6) yes
C18 . C17 . C19 . 109.1(8) yes
N4 . C17 . C20 . 109.9(6) yes
C18 . C17 . C20 . 111.4(9) yes
C19 . C17 . C20 . 109.8(9) yes
C17 . C18 . H371 . 108.8 no
C17 . C18 . H373 . 109.5 no
H371 . C18 . H373 . 108.6 no
C17 . C18 . H372 . 110.1 no
H371 . C18 . H372 . 109.6 no
H373 . C18 . H372 . 110.3 no
C17 . C19 . H381 . 109.8 no
C17 . C19 . H383 . 108.1 no
H381 . C19 . H383 . 111.7 no
C17 . C19 . H382 . 108.2 no
H381 . C19 . H382 . 108.6 no
H383 . C19 . H382 . 110.4 no
C17 . C20 . H391 . 107.6 no
C17 . C20 . H392 . 108.5 no
H391 . C20 . H392 . 110.0 no
C17 . C20 . H393 . 109.0 no
H391 . C20 . H393 . 110.6 no
H392 . C20 . H393 . 111.0 no
N1 . C9 . C10 . 110.2(5) yes
N1 . C9 . H401 . 109.9 no
C10 . C9 . H401 . 111.1 no
N1 . C9 . H402 . 107.3 no
C10 . C9 . H402 . 109.0 no
H401 . C9 . H402 . 109.3 no
C9 . C10 . O4 . 119.5(5) yes
C9 . C10 . N3 . 115.6(5) yes
O4 . C10 . N3 . 124.9(5) yes
C10 . O4 . Eu1 . 123.6(3) yes
C10 . N3 . C29 . 126.6(5) yes
C10 . N3 . H4 . 119.1 no
C29 . N3 . H4 . 114.3 no
N3 . C29 . C30 . 109.5(5) yes
N3 . C29 . C31 . 106.8(5) yes
C30 . C29 . C31 . 109.6(6) yes
N3 . C29 . C32 . 109.7(5) yes
C30 . C29 . C32 . 111.3(6) yes
C31 . C29 . C32 . 109.9(5) yes
C29 . C30 . H452 . 109.7 no
C29 . C30 . H451 . 111.8 no
H452 . C30 . H451 . 107.5 no
C29 . C30 . H453 . 110.9 no
H452 . C30 . H453 . 108.2 no
H451 . C30 . H453 . 108.5 no
C29 . C31 . H461 . 109.7 no
C29 . C31 . H463 . 109.1 no
H461 . C31 . H463 . 109.5 no
C29 . C31 . H462 . 108.9 no
H461 . C31 . H462 . 109.6 no
H463 . C31 . H462 . 110.0 no
C29 . C32 . H471 . 108.7 no
C29 . C32 . H473 . 108.8 no
H471 . C32 . H473 . 108.7 no
C29 . C32 . H472 . 110.4 no
H471 . C32 . H472 . 110.6 no
H473 . C32 . H472 . 109.7 no
O48 . N59 . O50 . 122.2(8) yes
O48 . N59 . O51 . 113.7(9) yes
O50 . N59 . O51 . 123.8(9) yes
O53 . N54 . O55 . 118.8(6) yes
O53 . N54 . O56 . 118.4(7) yes
O55 . N54 . O56 . 122.6(7) yes
O58 . N57 . O59 . 120.5(9) yes
O58 . N57 . O60 . 119.1(9) yes
O59 . N57 . O60 . 120.4(8) yes
N62 . C61 . C63 . 176.8(16) yes
C61 . C63 . H631 . 115.0 no
C61 . C63 . H632 . 112.4 no
H631 . C63 . H632 . 105.6 no
C61 . C63 . H633 . 113.2 no
H631 . C63 . H633 . 106.5 no
H632 . C63 . H633 . 103.3 no
C5' . H52 . C5 . 51.1 no
C5 . H61 . C5' . 51.3 no
C3' . H32 . C3 . 48.2 no
C3' . H41 . C3 . 48.8 no
C2' . H12 . H21 . 96.7 no
H12 . H21 . C2 . 106.3 no
H12 . H21 . C2' . 48.2 no
C2 . H21 . C2' . 58.3 no

loop_
_geom_bond_atom_site_label_1
_geom_bond_site_symmetry_1
_geom_bond_atom_site_label_2
_geom_bond_site_symmetry_2
_geom_bond_distance
_geom_bond_publ_flag
C2' . C2 . 1.11(2) yes
C2' . O1 . 1.454(17) yes
C2' . C1 . 1.461(18) yes
C2' . H11 . 0.958 no
C2' . H12 . 0.942 no
C2' . H21 . 1.255 no
C2 . O1 . 1.505(13) yes
C2 . C1 . 1.337(14) yes
C2 . H21 . 0.944 no
C2 . H22 . 0.949 no
C3 . C3' . 0.779(19) yes
C3 . C4 . 1.39(2) yes
C3 . O1 . 1.406(17) yes
C3 . H31 . 0.953 no
C3 . H32 . 0.943 no
C3 . H41 . 0.932 no
C3' . C4 . 1.36(2) yes
C3' . O1 . 1.453(17) yes
C3' . H32 . 0.966 no
C3' . H41 . 0.954 no
C3' . H42 . 0.941 no
C5 . C5' . 0.85(2) yes
C5 . C6 . 1.365(17) yes
C5 . O2 . 1.460(19) yes
C5 . H51 . 0.950 no
C5 . H52 . 0.948 no
C5 . H61 . 1.013 no
C5' . C6 . 1.44(2) yes
C5' . O2 . 1.40(2) yes
C5' . H52 . 1.026 no
C5' . H61 . 0.957 no
C5' . H62 . 0.945 no
Eu1 . O6 . 2.374(4) yes
Eu1 . C13 . 3.388(5) yes
Eu1 . N2 . 2.625(4) yes
Eu1 . O7 . 2.346(4) yes
Eu1 . O3 . 2.473(4) yes
Eu1 . C6 . 3.420(8) yes
Eu1 . O2 . 2.516(4) yes
Eu1 . O1 . 2.488(4) yes
Eu1 . N1 . 2.658(5) yes
Eu1 . O5 . 2.399(3) yes
Eu1 . O4 . 2.385(4) yes
O6 . C14 . 1.260(6) yes
C14 . N5 . 1.293(7) yes
C14 . C13 . 1.519(7) yes
N5 . C25 . 1.479(8) yes
N5 . H29 . 0.969 no
C25 . C26 . 1.517(10) yes
C25 . C27 . 1.517(11) yes
C25 . C28 . 1.547(11) yes
C26 . H662 . 0.962 no
C26 . H661 . 0.963 no
C26 . H663 . 0.966 no
C27 . H71 . 0.956 no
C27 . H73 . 0.962 no
C27 . H72 . 0.964 no
C28 . H81 . 0.968 no
C28 . H83 . 0.960 no
C28 . H82 . 0.949 no
C13 . N2 . 1.475(6) yes
C13 . H91 . 0.966 no
C13 . H92 . 0.951 no
N2 . C15 . 1.481(6) yes
N2 . C8 . 1.472(7) yes
C15 . C16 . 1.533(7) yes
C15 . H112 . 0.972 no
C15 . H111 . 0.966 no
C16 . O7 . 1.250(6) yes
C16 . N6 . 1.281(7) yes
N6 . C21 . 1.492(7) yes
N6 . H7 . 0.919 no
C21 . C22 . 1.518(10) yes
C21 . C23 . 1.550(15) yes
C21 . C24 . 1.512(14) yes
C22 . H161 . 0.957 no
C22 . H163 . 0.957 no
C22 . H162 . 0.969 no
C23 . H171 . 0.969 no
C23 . H172 . 0.958 no
C23 . H173 . 0.981 no
C24 . H181 . 0.963 no
C24 . H182 . 0.948 no
C24 . H183 . 0.968 no
C8 . C7 . 1.500(9) yes
C8 . H191 . 0.963 no
C8 . H192 . 0.973 no
C7 . O3 . 1.436(7) yes
C7 . H201 . 0.966 no
C7 . H202 . 0.961 no
O3 . C6 . 1.413(8) yes
C6 . H221 . 0.955 no
C6 . H222 . 0.957 no
O2 . C4 . 1.393(11) yes
C4 . H251 . 0.955 no
C4 . H252 . 0.962 no
C1 . N1 . 1.472(8) yes
C1 . H301 . 0.955 no
C1 . H302 . 0.950 no
N1 . C11 . 1.479(6) yes
N1 . C9 . 1.470(7) yes
C11 . C12 . 1.505(8) yes
C11 . H321 . 0.977 no
C11 . H322 . 0.979 no
C12 . O5 . 1.252(7) yes
C12 . N4 . 1.307(7) yes
N4 . C17 . 1.483(8) yes
N4 . H10 . 0.883 no
C17 . C18 . 1.474(11) yes
C17 . C19 . 1.505(12) yes
C17 . C20 . 1.494(12) yes
C18 . H371 . 0.958 no
C18 . H373 . 0.955 no
C18 . H372 . 0.964 no
C19 . H381 . 0.953 no
C19 . H383 . 0.950 no
C19 . H382 . 0.970 no
C20 . H391 . 0.953 no
C20 . H392 . 0.961 no
C20 . H393 . 0.953 no
C9 . C10 . 1.525(8) yes
C9 . H401 . 0.960 no
C9 . H402 . 0.978 no
C10 . O4 . 1.245(7) yes
C10 . N3 . 1.299(7) yes
N3 . C29 . 1.490(7) yes
N3 . H4 . 0.942 no
C29 . C30 . 1.519(9) yes
C29 . C31 . 1.521(8) yes
C29 . C32 . 1.522(9) yes
C30 . H452 . 0.958 no
C30 . H451 . 0.966 no
C30 . H453 . 0.963 no
C31 . H461 . 0.968 no
C31 . H463 . 0.959 no
C31 . H462 . 0.962 no
C32 . H471 . 0.962 no
C32 . H473 . 0.962 no
C32 . H472 . 0.967 no
O48 . N59 . 1.229(9) yes
N59 . O50 . 1.162(9) yes
N59 . O51 . 1.132(11) yes
O53 . N54 . 1.236(7) yes
N54 . O55 . 1.220(8) yes
N54 . O56 . 1.223(8) yes
N57 . O58 . 1.205(10) yes
N57 . O59 . 1.215(7) yes
N57 . O60 . 1.198(9) yes
C61 . N62 . 1.075(16) yes
C61 . C63 . 1.439(18) yes
C63 . H631 . 0.953 no
C63 . H632 . 0.995 no
C63 . H633 . 0.983 no
H12 . H21 . 0.726 no

loop_
_geom_hbond_atom_site_label_D
_geom_hbond_site_symmetry_D
_geom_hbond_atom_site_label_H
_geom_hbond_site_symmetry_H
_geom_hbond_atom_site_label_A
_geom_hbond_site_symmetry_A
_geom_hbond_angle_DHA
_geom_hbond_distance_DH
_geom_hbond_distance_HA
_geom_hbond_distance_DA
_geom_hbond_publ_flag
C15 . H111 . O53 . 141 0.97 2.59 3.399(14) yes
C8 . H191 . O51 . 145 0.96 2.51 3.344(14) yes
C8 . H192 . O53 . 149 0.97 2.46 3.330(14) yes
C11 . H321 . O53 3_556 145 0.98 2.56 3.408(14) yes
C11 . H322 . O50 3_556 125 0.98 2.52 3.183(14) yes
C20 . H393 . O5 . 128 0.95 2.35 3.025(14) yes
C6 . H222 . O51 . 158 0.96 2.54 3.450(14) yes
C63 . H631 . O56 1_655 155 0.95 2.58 3.472(14) yes
C63 . H633 . O51 . 148 0.98 2.43 3.299(14) yes
N3 . H4 . O59 4_465 163 0.94 2.15 3.066(14) yes
N6 . H7 . O55 . 163 0.92 2.12 3.015(14) yes
N4 . H10 . O53 3_556 169 0.88 2.03 2.904(14) yes
N5 . H29 . O60 2_666 151 0.97 2.32 3.209(14) yes
